data_4068736
loop_
_publ_author_name
'Ulmann, Pirmin A.'
'Mirkin, Chad A.'
'DiPasquale, Antonio G.'
'Liable-Sands, Louise M.'
'Rheingold, Arnold L.'

_publ_section_title
;
 Reversible Ligand Pairing and Sorting Processes Leading to Heteroligated
 Palladium(II) Complexes with Hemilabile Ligands
;
_journal_issue 4
_journal_name_full Organometallics
_journal_page_first 1068
_journal_paper_doi 10.1021/om801060m
_journal_volume 28
_journal_year 2009
_chemical_formula_sum 'C40 H38 Cl2 O2 P2 Pd'
_chemical_formula_weight 789.94
_chemical_name_systematic
; 

 [k1-(Ph2PCH2CH2OPh)2Cl2Pd] 

;
_space_group_IT_number 4
_symmetry_cell_setting monoclinic
_symmetry_space_group_name_Hall 'P 2yb'
_symmetry_space_group_name_H-M 'P 1 21 1'
_atom_sites_solution_hydrogens geom
_atom_sites_solution_primary direct
_atom_sites_solution_secondary difmap
_audit_creation_method SHELXL-97
_cell_angle_alpha 90.00
_cell_angle_beta 116.0850(10)
_cell_angle_gamma 90.00
_cell_formula_units_Z 2
_cell_length_a 9.9937(6)
_cell_length_b 18.6424(11)
_cell_length_c 10.6535(6)
_cell_measurement_reflns_used 9991
_cell_measurement_temperature 100(2)
_cell_measurement_theta_max 27.95
_cell_measurement_theta_min 2.39
_cell_volume 1782.65(18)
_computing_cell_refinement 'Bruker SMART'
_computing_data_collection 'Bruker SMART'
_computing_data_reduction 'Bruker SAINT'
_computing_molecular_graphics 'Bruker SHELXTL'
_computing_publication_material 'Bruker SHELXTL'
_computing_structure_refinement 'SHELXL-97 (Sheldrick, 1997)'
_computing_structure_solution 'SHELXS-97 (Sheldrick, 1990)'
_diffrn_ambient_temperature 100(2)
_diffrn_measured_fraction_theta_full 0.997
_diffrn_measured_fraction_theta_max 0.922
_diffrn_measurement_device_type 'CCD area detector'
_diffrn_measurement_method 'phi and omega scans'
_diffrn_radiation_monochromator graphite
_diffrn_radiation_source 'fine-focus sealed tube'
_diffrn_radiation_type MoK\a
_diffrn_radiation_wavelength 0.71073
_diffrn_reflns_av_R_equivalents 0.0285
_diffrn_reflns_av_sigmaI/netI 0.0406
_diffrn_reflns_limit_h_max 13
_diffrn_reflns_limit_h_min -12
_diffrn_reflns_limit_k_max 19
_diffrn_reflns_limit_k_min -24
_diffrn_reflns_limit_l_max 13
_diffrn_reflns_limit_l_min -13
_diffrn_reflns_number 15992
_diffrn_reflns_theta_full 25.00
_diffrn_reflns_theta_max 28.09
_diffrn_reflns_theta_min 2.13
_exptl_absorpt_coefficient_mu 0.795
_exptl_absorpt_correction_T_max 0.9247
_exptl_absorpt_correction_T_min 0.8081
_exptl_absorpt_correction_type multi-scan
_exptl_absorpt_process_details SADABS
_exptl_crystal_colour yellow
_exptl_crystal_density_diffrn 1.472
_exptl_crystal_density_method 'not measured'
_exptl_crystal_description block
_exptl_crystal_F_000 808
_exptl_crystal_size_max 0.28
_exptl_crystal_size_mid 0.16
_exptl_crystal_size_min 0.10
_refine_diff_density_max 0.497
_refine_diff_density_min -0.336
_refine_diff_density_rms 0.071
_refine_ls_abs_structure_details 'Flack H D (1983), Acta Cryst. A39, 876-881'
_refine_ls_abs_structure_Flack 0.068(16)
_refine_ls_extinction_method none
_refine_ls_goodness_of_fit_ref 1.010
_refine_ls_hydrogen_treatment constr
_refine_ls_matrix_type full
_refine_ls_number_parameters 424
_refine_ls_number_reflns 6983
_refine_ls_number_restraints 1
_refine_ls_restrained_S_all 1.010
_refine_ls_R_factor_all 0.0281
_refine_ls_R_factor_gt 0.0245
_refine_ls_shift/su_max 0.001
_refine_ls_shift/su_mean 0.000
_refine_ls_structure_factor_coef Fsqd
_refine_ls_weighting_details 'calc w=1/[\s^2^(Fo^2^)+(0.0300P)^2^+0.0000P] where P=(Fo^2^+2Fc^2^)/3'
_refine_ls_weighting_scheme calc
_refine_ls_wR_factor_gt 0.0559
_refine_ls_wR_factor_ref 0.0583
_reflns_number_gt 6572
_reflns_number_total 6983
_reflns_threshold_expression >2sigma(I)
_cod_data_source_file om801060m_si_003.cif
_cod_data_source_block complex15
_cod_depositor_comments
;
The following automatic conversions were performed:

'_symmetry_cell_setting' value 'Monoclinic' changed to 'monoclinic'
according to /home/saulius/struct/CIF-dictionaries/cif_core.dic
dictionary named 'cif_core.dic' version 2.4.2 from 2011-04-26.

Automatic conversion script
Id: cif_fix_values 1715 2011-07-08 13:25:40Z adriana 
;
_cod_original_sg_symbol_H-M P2(1)
_cod_database_code 4068736

loop_
_symmetry_equiv_pos_as_xyz
'x, y, z'
'-x, y+1/2, -z'

loop_
_atom_site_label
_atom_site_type_symbol
_atom_site_fract_x
_atom_site_fract_y
_atom_site_fract_z
_atom_site_U_iso_or_equiv
_atom_site_adp_type
_atom_site_occupancy
_atom_site_symmetry_multiplicity
_atom_site_calc_flag
_atom_site_refinement_flags
Pd1 Pd 0.267053(19) 0.891156(12) 0.447889(19) 0.01127(5) Uani 1 1 d .
P1 P 0.41855(7) 0.84575(3) 0.35320(7) 0.01220(13) Uani 1 1 d .
P2 P 0.11834(7) 0.93711(3) 0.54665(7) 0.01173(13) Uani 1 1 d .
Cl1 Cl 0.31960(7) 0.79980(3) 0.60771(7) 0.01690(13) Uani 1 1 d .
Cl2 Cl 0.21408(7) 0.98067(3) 0.28439(7) 0.01658(13) Uani 1 1 d .
O1 O 0.6704(2) 0.93620(10) 0.57659(19) 0.0184(4) Uani 1 1 d .
O2 O -0.1385(2) 0.85218(10) 0.32296(19) 0.0178(4) Uani 1 1 d .
C1 C 0.5408(3) 0.91401(14) 0.3318(3) 0.0157(6) Uani 1 1 d .
H1A H 0.6286 0.8896 0.3315 0.019 Uiso 1 1 calc R
H1B H 0.4862 0.9373 0.2396 0.019 Uiso 1 1 calc R
C2 C 0.5948(3) 0.97161(15) 0.4433(3) 0.0172(6) Uani 1 1 d .
H2A H 0.6638 1.0047 0.4280 0.021 Uiso 1 1 calc R
H2B H 0.5094 0.9997 0.4403 0.021 Uiso 1 1 calc R
C3 C 0.7376(3) 0.97841(16) 0.6935(3) 0.0186(6) Uani 1 1 d .
C4 C 0.7253(3) 1.05273(17) 0.6946(3) 0.0232(7) Uani 1 1 d .
H4A H 0.6650 1.0781 0.6114 0.028 Uiso 1 1 calc R
C5 C 0.8036(4) 1.08944(19) 0.8210(4) 0.0314(8) Uani 1 1 d .
H5A H 0.7957 1.1402 0.8232 0.038 Uiso 1 1 calc R
C6 C 0.8919(4) 1.0530(2) 0.9421(4) 0.0325(8) Uani 1 1 d .
H6A H 0.9471 1.0786 1.0263 0.039 Uiso 1 1 calc R
C7 C 0.8998(3) 0.97863(19) 0.9402(3) 0.0273(7) Uani 1 1 d .
H7A H 0.9585 0.9534 1.0240 0.033 Uiso 1 1 calc R
C8 C 0.8225(3) 0.94106(17) 0.8167(3) 0.0211(6) Uani 1 1 d .
H8A H 0.8274 0.8902 0.8160 0.025 Uiso 1 1 calc R
C10 C 0.5419(3) 0.77028(14) 0.4384(3) 0.0136(5) Uani 1 1 d .
C11 C 0.5551(3) 0.71183(14) 0.3634(3) 0.0199(6) Uani 1 1 d .
H11A H 0.4949 0.7093 0.2653 0.024 Uiso 1 1 calc R
C12 C 0.6560(3) 0.65709(15) 0.4312(3) 0.0250(7) Uani 1 1 d .
H12A H 0.6654 0.6177 0.3790 0.030 Uiso 1 1 calc R
C13 C 0.7423(3) 0.65967(17) 0.5736(3) 0.0253(7) Uani 1 1 d .
H13A H 0.8121 0.6225 0.6192 0.030 Uiso 1 1 calc R
C14 C 0.7274(3) 0.71618(16) 0.6498(3) 0.0209(7) Uani 1 1 d .
H14B H 0.7849 0.7173 0.7483 0.025 Uiso 1 1 calc R
C15 C 0.6282(3) 0.77176(15) 0.5831(3) 0.0172(6) Uani 1 1 d .
H15B H 0.6194 0.8108 0.6362 0.021 Uiso 1 1 calc R
C16 C 0.3004(3) 0.81432(13) 0.1761(3) 0.0142(5) Uani 1 1 d .
C17 C 0.1547(3) 0.79511(16) 0.1429(3) 0.0182(6) Uani 1 1 d .
H14A H 0.1177 0.8003 0.2107 0.022 Uiso 1 1 calc R
C18 C 0.0619(3) 0.76829(16) 0.0107(3) 0.0220(6) Uani 1 1 d .
H18A H -0.0377 0.7548 -0.0115 0.026 Uiso 1 1 calc R
C19 C 0.1163(3) 0.76147(16) -0.0877(3) 0.0223(6) Uani 1 1 d .
H15A H 0.0540 0.7426 -0.1775 0.027 Uiso 1 1 calc R
C20 C 0.2610(3) 0.7819(2) -0.0566(3) 0.0219(8) Uani 1 1 d .
H20A H 0.2972 0.7778 -0.1251 0.026 Uiso 1 1 calc R
C21 C 0.3526(3) 0.80845(15) 0.0755(3) 0.0200(6) Uani 1 1 d .
H21A H 0.4517 0.8227 0.0971 0.024 Uiso 1 1 calc R
C22 C -0.0062(3) 0.87039(13) 0.5683(3) 0.0149(6) Uani 1 1 d .
H22A H 0.0486 0.8456 0.6589 0.018 Uiso 1 1 calc R
H22B H -0.0915 0.8958 0.5719 0.018 Uiso 1 1 calc R
C23 C -0.0658(3) 0.81457(14) 0.4530(3) 0.0157(6) Uani 1 1 d .
H23A H 0.0169 0.7851 0.4537 0.019 Uiso 1 1 calc R
H23B H -0.1373 0.7825 0.4667 0.019 Uiso 1 1 calc R
C24 C -0.2055(3) 0.81153(15) 0.2032(3) 0.0177(6) Uani 1 1 d .
C25 C -0.2830(3) 0.85037(16) 0.0798(3) 0.0212(6) Uani 1 1 d .
H25A H -0.2833 0.9013 0.0819 0.025 Uiso 1 1 calc R
C26 C -0.3592(3) 0.81434(17) -0.0452(3) 0.0243(7) Uani 1 1 d .
H26A H -0.4128 0.8407 -0.1289 0.029 Uiso 1 1 calc R
C27 C -0.3578(4) 0.73951(18) -0.0494(3) 0.0293(7) Uani 1 1 d .
H27A H -0.4112 0.7148 -0.1351 0.035 Uiso 1 1 calc R
C28 C -0.2778(4) 0.70168(17) 0.0727(3) 0.0286(7) Uani 1 1 d .
H28A H -0.2751 0.6508 0.0699 0.034 Uiso 1 1 calc R
C29 C -0.2010(3) 0.73717(16) 0.1999(3) 0.0218(6) Uani 1 1 d .
H29A H -0.1462 0.7107 0.2832 0.026 Uiso 1 1 calc R
C30 C -0.0017(3) 1.01449(14) 0.4666(3) 0.0141(5) Uani 1 1 d .
C31 C -0.0830(3) 1.01685(14) 0.3204(3) 0.0153(5) Uani 1 1 d .
H31A H -0.0724 0.9794 0.2650 0.018 Uiso 1 1 calc R
C32 C -0.1790(3) 1.07383(15) 0.2565(3) 0.0190(6) Uani 1 1 d .
H32A H -0.2338 1.0752 0.1576 0.023 Uiso 1 1 calc R
C33 C -0.1948(3) 1.12873(14) 0.3373(3) 0.0203(6) Uani 1 1 d .
H33A H -0.2602 1.1676 0.2935 0.024 Uiso 1 1 calc R
C34 C -0.1154(3) 1.12686(14) 0.4814(3) 0.0188(6) Uani 1 1 d .
H34A H -0.1272 1.1642 0.5365 0.023 Uiso 1 1 calc R
C35 C -0.0180(3) 1.06999(14) 0.5460(3) 0.0166(5) Uani 1 1 d .
H35A H 0.0375 1.0693 0.6448 0.020 Uiso 1 1 calc R
C36 C 0.2402(3) 0.96545(13) 0.7232(3) 0.0148(5) Uani 1 1 d .
C37 C 0.1937(3) 0.96923(15) 0.8293(3) 0.0185(6) Uani 1 1 d .
H37A H 0.0954 0.9551 0.8107 0.022 Uiso 1 1 calc R
C38 C 0.2904(4) 0.99344(19) 0.9614(3) 0.0207(8) Uani 1 1 d .
H38A H 0.2578 0.9957 1.0328 0.025 Uiso 1 1 calc R
C39 C 0.4336(3) 1.01423(15) 0.9902(3) 0.0202(6) Uani 1 1 d .
H39A H 0.4990 1.0311 1.0807 0.024 Uiso 1 1 calc R
C40 C 0.4819(3) 1.01038(15) 0.8864(3) 0.0200(6) Uani 1 1 d .
H40A H 0.5806 1.0243 0.9062 0.024 Uiso 1 1 calc R
C41 C 0.3864(3) 0.98624(14) 0.7541(3) 0.0167(6) Uani 1 1 d .
H41A H 0.4202 0.9837 0.6836 0.020 Uiso 1 1 calc R

loop_
_atom_site_aniso_label
_atom_site_aniso_U_11
_atom_site_aniso_U_22
_atom_site_aniso_U_33
_atom_site_aniso_U_23
_atom_site_aniso_U_13
_atom_site_aniso_U_12
Pd1 0.01070(8) 0.01118(8) 0.01196(8) 0.00008(7) 0.00503(6) 0.00080(7)
P1 0.0108(3) 0.0133(3) 0.0120(3) -0.0011(2) 0.0045(3) 0.0002(2)
P2 0.0101(3) 0.0127(3) 0.0120(3) -0.0002(2) 0.0046(3) 0.0007(2)
Cl1 0.0161(3) 0.0166(3) 0.0185(3) 0.0056(2) 0.0080(3) 0.0029(2)
Cl2 0.0173(3) 0.0164(3) 0.0171(3) 0.0040(2) 0.0085(3) 0.0034(2)
O1 0.0190(10) 0.0170(10) 0.0166(10) -0.0001(7) 0.0054(8) 0.0000(8)
O2 0.0188(10) 0.0163(10) 0.0142(10) 0.0011(7) 0.0034(8) 0.0003(8)
C1 0.0122(13) 0.0190(13) 0.0167(15) -0.0006(9) 0.0069(11) -0.0032(9)
C2 0.0158(14) 0.0165(14) 0.0166(15) 0.0000(10) 0.0046(12) -0.0017(10)
C3 0.0125(14) 0.0283(15) 0.0157(15) -0.0030(11) 0.0070(11) -0.0041(11)
C4 0.0199(15) 0.0236(15) 0.0268(18) -0.0028(12) 0.0110(14) -0.0052(12)
C5 0.0310(18) 0.0320(17) 0.036(2) -0.0118(14) 0.0196(16) -0.0113(14)
C6 0.0234(17) 0.051(2) 0.0248(17) -0.0155(15) 0.0120(14) -0.0150(14)
C7 0.0141(15) 0.050(2) 0.0163(16) -0.0022(13) 0.0053(12) -0.0051(13)
C8 0.0133(14) 0.0290(15) 0.0225(16) 0.0002(12) 0.0093(12) -0.0028(11)
C10 0.0095(12) 0.0134(12) 0.0172(14) 0.0010(10) 0.0051(11) 0.0011(10)
C11 0.0174(14) 0.0180(14) 0.0228(16) -0.0018(11) 0.0075(12) -0.0003(11)
C12 0.0273(16) 0.0126(13) 0.0359(18) -0.0032(11) 0.0145(14) 0.0041(11)
C13 0.0205(15) 0.0221(15) 0.0308(18) 0.0085(12) 0.0090(13) 0.0047(12)
C14 0.0192(15) 0.0221(15) 0.0199(16) 0.0072(11) 0.0073(13) 0.0034(11)
C15 0.0146(14) 0.0194(13) 0.0200(15) 0.0003(11) 0.0098(12) 0.0001(10)
C16 0.0125(13) 0.0130(12) 0.0149(14) -0.0009(9) 0.0042(11) 0.0001(9)
C17 0.0173(15) 0.0215(14) 0.0180(16) 0.0005(11) 0.0097(13) 0.0009(11)
C18 0.0117(14) 0.0245(14) 0.0238(16) -0.0011(11) 0.0024(12) -0.0030(11)
C19 0.0233(16) 0.0246(15) 0.0132(15) -0.0046(10) 0.0028(12) -0.0026(11)
C20 0.0229(18) 0.028(2) 0.0167(18) -0.0017(11) 0.0107(14) -0.0001(11)
C21 0.0152(14) 0.0244(15) 0.0188(15) -0.0039(11) 0.0060(12) -0.0020(11)
C22 0.0154(13) 0.0157(13) 0.0143(14) 0.0007(9) 0.0072(11) -0.0011(9)
C23 0.0133(13) 0.0152(13) 0.0161(14) 0.0022(10) 0.0041(11) -0.0019(10)
C24 0.0118(13) 0.0206(14) 0.0220(15) -0.0031(11) 0.0086(12) -0.0034(10)
C25 0.0174(14) 0.0235(16) 0.0221(16) 0.0029(11) 0.0082(12) -0.0011(11)
C26 0.0181(15) 0.0378(18) 0.0187(15) -0.0026(12) 0.0097(13) -0.0030(12)
C27 0.0245(17) 0.0410(19) 0.0221(17) -0.0119(13) 0.0100(14) -0.0097(14)
C28 0.0309(18) 0.0206(15) 0.0359(19) -0.0115(12) 0.0163(15) -0.0094(12)
C29 0.0205(16) 0.0240(15) 0.0206(16) -0.0019(12) 0.0087(13) -0.0021(12)
C30 0.0097(12) 0.0140(13) 0.0192(14) 0.0028(10) 0.0070(11) -0.0001(10)
C31 0.0157(13) 0.0154(12) 0.0155(14) -0.0025(10) 0.0075(11) -0.0010(10)
C32 0.0143(14) 0.0206(14) 0.0194(15) 0.0033(11) 0.0050(12) 0.0009(11)
C33 0.0175(14) 0.0136(13) 0.0303(16) 0.0041(11) 0.0109(12) 0.0040(11)
C34 0.0214(15) 0.0132(13) 0.0219(15) -0.0025(10) 0.0095(12) 0.0000(10)
C35 0.0165(14) 0.0174(13) 0.0153(14) -0.0016(10) 0.0064(11) -0.0010(11)
C36 0.0148(13) 0.0142(12) 0.0138(14) -0.0001(10) 0.0047(11) 0.0019(10)
C37 0.0176(14) 0.0207(14) 0.0187(15) 0.0011(11) 0.0094(12) -0.0013(11)
C38 0.0251(17) 0.0185(17) 0.0192(18) -0.0003(11) 0.0103(14) 0.0026(12)
C39 0.0200(15) 0.0194(14) 0.0149(14) -0.0003(10) 0.0020(12) -0.0022(11)
C40 0.0148(14) 0.0213(14) 0.0203(15) 0.0007(11) 0.0044(12) -0.0031(11)
C41 0.0158(14) 0.0176(13) 0.0179(15) -0.0015(10) 0.0083(12) 0.0006(10)

loop_
_atom_type_symbol
_atom_type_description
_atom_type_scat_dispersion_real
_atom_type_scat_dispersion_imag
_atom_type_scat_source
C C 0.0033 0.0016 'International Tables Vol C Tables 4.2.6.8 and 6.1.1.4'
H H 0.0000 0.0000 'International Tables Vol C Tables 4.2.6.8 and 6.1.1.4'
O O 0.0106 0.0060 'International Tables Vol C Tables 4.2.6.8 and 6.1.1.4'
P P 0.1023 0.0942 'International Tables Vol C Tables 4.2.6.8 and 6.1.1.4'
Cl Cl 0.1484 0.1585 'International Tables Vol C Tables 4.2.6.8 and 6.1.1.4'
Pd Pd -0.9988 1.0072 'International Tables Vol C Tables 4.2.6.8 and 6.1.1.4'

loop_
_geom_angle_atom_site_label_1
_geom_angle_atom_site_label_2
_geom_angle_atom_site_label_3
_geom_angle
Cl2 Pd1 Cl1 178.73(3)
Cl2 Pd1 P1 84.96(2)
Cl1 Pd1 P1 94.10(2)
Cl2 Pd1 P2 95.46(2)
Cl1 Pd1 P2 85.48(2)
P1 Pd1 P2 179.03(3)
C16 P1 C10 104.76(12)
C16 P1 C1 104.82(12)
C10 P1 C1 104.69(12)
C16 P1 Pd1 108.51(9)
C10 P1 Pd1 119.47(9)
C1 P1 Pd1 113.35(9)
C36 P2 C30 104.92(12)
C36 P2 C22 104.43(13)
C30 P2 C22 104.47(12)
C36 P2 Pd1 107.77(9)
C30 P2 Pd1 119.80(9)
C22 P2 Pd1 114.09(9)
C3 O1 C2 117.8(2)
C24 O2 C23 117.3(2)
C2 C1 P1 114.8(2)
O1 C2 C1 107.4(2)
O1 C3 C4 124.6(3)
O1 C3 C8 114.8(3)
C4 C3 C8 120.6(3)
C3 C4 C5 118.7(3)
C6 C5 C4 121.0(3)
C5 C6 C7 119.7(3)
C8 C7 C6 120.4(3)
C7 C8 C3 119.6(3)
C11 C10 C15 118.7(2)
C11 C10 P1 122.1(2)
C15 C10 P1 119.2(2)
C10 C11 C12 120.3(3)
C13 C12 C11 120.4(3)
C14 C13 C12 119.8(3)
C13 C14 C15 120.4(3)
C14 C15 C10 120.3(3)
C17 C16 C21 119.5(3)
C17 C16 P1 118.4(2)
C21 C16 P1 122.1(2)
C16 C17 C18 120.5(3)
C19 C18 C17 119.4(3)
C18 C19 C20 120.6(3)
C19 C20 C21 119.6(3)
C16 C21 C20 120.4(3)
C23 C22 P2 114.03(19)
O2 C23 C22 107.4(2)
O2 C24 C29 124.4(3)
O2 C24 C25 115.3(2)
C29 C24 C25 120.2(3)
C26 C25 C24 119.8(3)
C25 C26 C27 120.4(3)
C28 C27 C26 119.3(3)
C27 C28 C29 121.0(3)
C24 C29 C28 119.2(3)
C35 C30 C31 119.0(2)
C35 C30 P2 122.1(2)
C31 C30 P2 118.9(2)
C32 C31 C30 120.3(3)
C33 C32 C31 120.0(3)
C34 C33 C32 120.2(3)
C33 C34 C35 120.0(3)
C30 C35 C34 120.5(3)
C37 C36 C41 118.5(3)
C37 C36 P2 122.9(2)
C41 C36 P2 118.6(2)
C38 C37 C36 120.4(3)
C39 C38 C37 120.5(3)
C38 C39 C40 119.9(3)
C41 C40 C39 120.1(3)
C40 C41 C36 120.5(3)

loop_
_geom_bond_atom_site_label_1
_geom_bond_atom_site_label_2
_geom_bond_distance
Pd1 Cl2 2.2996(6)
Pd1 Cl1 2.2998(6)
Pd1 P1 2.3172(7)
Pd1 P2 2.3291(7)
P1 C16 1.827(3)
P1 C10 1.827(3)
P1 C1 1.846(3)
P2 C36 1.813(3)
P2 C30 1.829(3)
P2 C22 1.845(3)
O1 C3 1.374(3)
O1 C2 1.442(3)
O2 C24 1.378(3)
O2 C23 1.433(3)
C1 C2 1.514(4)
C3 C4 1.392(4)
C3 C8 1.396(4)
C4 C5 1.402(4)
C5 C6 1.380(5)
C6 C7 1.389(5)
C7 C8 1.387(4)
C10 C11 1.392(4)
C10 C15 1.396(4)
C11 C12 1.393(4)
C12 C13 1.377(4)
C13 C14 1.377(4)
C14 C15 1.393(4)
C16 C17 1.386(4)
C16 C21 1.387(4)
C17 C18 1.394(4)
C18 C19 1.383(4)
C19 C20 1.387(4)
C20 C21 1.390(4)
C22 C23 1.517(4)
C24 C29 1.388(4)
C24 C25 1.399(4)
C25 C26 1.383(4)
C26 C27 1.396(5)
C27 C28 1.383(5)
C28 C29 1.396(4)
C30 C35 1.391(4)
C30 C31 1.405(4)
C31 C32 1.392(4)
C32 C33 1.390(4)
C33 C34 1.385(4)
C34 C35 1.399(4)
C36 C37 1.400(4)
C36 C41 1.404(4)
C37 C38 1.386(4)
C38 C39 1.381(4)
C39 C40 1.389(4)
C40 C41 1.385(4)
